data_2014475
loop_
_publ_author_name
'Fukunaga, Takeo'
'Kashino, Setsuo'
'Ishida, Hiroyuki'

_publ_section_title
;
 2-Pyridone--tartronic acid (1/1), 3-hydroxypyridinium hydrogen tartronate
 and 4-hydroxypyridinium hydrogen tartronate
;
_journal_coden_ASTM ACSCEE
_journal_issue 10
_journal_name_full
;
 Acta Crystallographica, Section C: Crystal Structure Communications
;
_journal_page_first o717
_journal_page_last o722
_journal_paper_doi 10.1107/s0108270104019201
_journal_volume 60
_journal_year 2004
_chemical_formula_iupac 'C5 H6 N O + , C3 H3 O5 -'
_chemical_formula_moiety 'C5 H6 N O + , C3 H3 O5 -'
_chemical_formula_sum 'C8 H9 N O6'
_chemical_formula_weight 215.16
_space_group_IT_number 7
_symmetry_cell_setting monoclinic
_symmetry_space_group_name_Hall 'P -2yac'
_symmetry_space_group_name_H-M 'P 1 n 1'
_cell_angle_alpha 90
_cell_angle_beta 101.99(2)
_cell_angle_gamma 90
_cell_formula_units_Z 2
_cell_length_a 4.0607(13)
_cell_length_b 13.144(3)
_cell_length_c 8.696(2)
_cell_measurement_temperature 298
_cell_volume 454.0(2)
_diffrn_ambient_temperature 298
_exptl_crystal_density_diffrn 1.574
_cod_original_sg_symbol_H-M 'P n'
_cod_database_code 2014475

loop_
_symmetry_equiv_pos_as_xyz
'  +x,  +y,  +z'
'1/2+x,  -y,1/2+z'

loop_
_atom_site_label
_atom_site_fract_x
_atom_site_fract_y
_atom_site_fract_z
_atom_site_U_iso_or_equiv
_atom_site_adp_type
_atom_site_calc_flag
_atom_site_refinement_flags
_atom_site_occupancy
_atom_site_disorder_assembly
_atom_site_disorder_group
_atom_site_type_symbol
O1 0.0432(12) 0.8918(2) 0.9464(4) 0.0558(9) Uani d . 1 . . O
O2 0.5687(8) 0.6265(2) 0.4054(3) 0.0357(7) Uani d . 1 . . O
O3 0.3569(10) 0.4882(2) 0.1718(4) 0.0526(9) Uani d . 1 . . O
O4 0.6132(9) 0.5659(2) 0.0077(3) 0.0494(9) Uani d . 1 . . O
O5 0.8864(9) 0.7360(2) 0.0931(4) 0.0510(9) Uani d . 1 . . O
O6 0.7017(9) 0.8064(2) 0.2937(4) 0.0458(8) Uani d . 1 . . O
N1 0.3879(11) 0.8035(3) 0.5608(4) 0.0401(9) Uani d . 1 . . N
C2 0.3392(13) 0.9020(3) 0.5858(5) 0.0426(10) Uani d . 1 . . C
C3 0.2261(13) 0.9332(3) 0.7144(5) 0.0454(12) Uani d . 1 . . C
C4 0.1519(12) 0.8613(3) 0.8191(5) 0.0392(10) Uani d . 1 . . C
C5 0.1983(12) 0.7588(3) 0.7885(5) 0.0374(9) Uani d . 1 . . C
C6 0.3127(13) 0.7327(3) 0.6582(5) 0.0432(11) Uani d . 1 . . C
C7 0.7267(11) 0.6245(3) 0.2768(4) 0.0301(8) Uani d . 1 . . C
C8 0.5441(12) 0.5539(3) 0.1482(4) 0.0348(9) Uani d . 1 . . C
C9 0.7685(11) 0.7335(3) 0.2199(4) 0.0351(10) Uani d . 1 . . C
H1 0.469 0.785 0.481 0.048 Uiso calc R 1 . . H
H2 0.383 0.950 0.514 0.051 Uiso calc R 1 . . H
H3 0.199 1.002 0.732 0.054 Uiso calc R 1 . . H
H4 0.001 0.842 0.996 0.084 Uiso calc R 1 . . H
H5 0.151 0.709 0.857 0.045 Uiso calc R 1 . . H
H6 0.339 0.664 0.636 0.052 Uiso calc R 1 . . H
H7 0.953 0.597 0.314 0.036 Uiso calc R 1 . . H
H8 0.630 0.577 0.462 0.053 Uiso calc R 1 . . H
H9 0.720 0.619 0.006 0.074 Uiso calc R 1 . . H

loop_
_atom_site_aniso_label
_atom_site_aniso_U_11
_atom_site_aniso_U_22
_atom_site_aniso_U_33
_atom_site_aniso_U_12
_atom_site_aniso_U_13
_atom_site_aniso_U_23
O1 0.093(3) 0.0359(15) 0.0512(19) 0.004(2) 0.0448(19) -0.0015(15)
O2 0.0484(17) 0.0332(13) 0.0305(15) 0.0042(13) 0.0203(14) 0.0028(11)
O3 0.067(3) 0.0397(15) 0.0571(18) -0.0144(17) 0.0257(18) -0.0135(14)
O4 0.070(3) 0.0503(17) 0.0333(14) -0.0062(18) 0.0236(16) -0.0125(14)
O5 0.077(3) 0.0431(16) 0.0428(17) -0.0120(18) 0.0340(18) -0.0003(14)
O6 0.069(2) 0.0318(13) 0.0411(15) -0.0061(16) 0.0218(16) -0.0010(13)
N1 0.052(3) 0.0410(18) 0.0321(17) -0.0068(18) 0.0204(17) -0.0014(15)
C2 0.060(3) 0.0318(18) 0.042(2) -0.003(2) 0.024(2) 0.0086(17)
C3 0.069(3) 0.0207(16) 0.054(3) 0.0034(19) 0.030(3) 0.0045(17)
C4 0.056(3) 0.033(2) 0.033(2) 0.000(2) 0.019(2) 0.0013(16)
C5 0.053(3) 0.0297(17) 0.0334(18) 0.003(2) 0.0185(19) 0.0030(16)
C6 0.064(3) 0.0331(18) 0.039(2) -0.002(2) 0.026(2) -0.0009(18)
C7 0.037(2) 0.0311(16) 0.0245(17) 0.0060(18) 0.0120(16) 0.0000(15)
C8 0.044(3) 0.0267(16) 0.037(2) 0.0047(18) 0.0161(19) -0.0048(15)
C9 0.043(3) 0.034(2) 0.0306(19) -0.0057(18) 0.0139(19) -0.0002(16)

loop_
_geom_bond_atom_site_label_1
_geom_bond_atom_site_label_2
_geom_bond_site_symmetry_2
_geom_bond_distance
_geom_bond_publ_flag
O1 C4 . 1.336(5) yes
O1 H4 . 0.82 no
O2 C7 . 1.400(4) yes
O2 H8 . 0.82 no
O3 C8 . 1.196(5) yes
O4 C8 . 1.318(5) yes
O4 H9 . 0.82 no
O5 C9 . 1.291(5) yes
O6 C9 . 1.215(5) yes
N1 C2 . 1.334(5) no
N1 C6 . 1.336(5) no
N1 H1 . 0.86 no
C2 C3 . 1.358(6) no
C2 H2 . 0.93 no
C3 C4 . 1.389(5) no
C3 H3 . 0.93 no
C4 C5 . 1.394(5) no
C5 C6 . 1.356(6) no
C5 H5 . 0.93 no
C6 H6 . 0.93 no
C7 C8 . 1.522(6) no
C7 C9 . 1.537(5) no
C7 H7 . 0.98 no

loop_
_cod_related_entry_id
_cod_related_entry_database
_cod_related_entry_code
1 ChemSpider 21134079
